data_1518129
loop_
_publ_author_name
'Inami, Tasuku'
'Kurahashi, Takuya'
'Matsubara, Seijiro'

_publ_section_title
;
 Nickel-catalyzed reaction of thioisatins and alkynes: a facile synthesis
 of thiochromones.
;
_journal_issue 21
_journal_name_full 'Organic letters'
_journal_page_first 5660
_journal_page_last 5662
_journal_paper_doi 10.1021/ol5026102
_journal_volume 16
_journal_year 2014
_chemical_formula_sum 'C16 H20 O S'
_chemical_formula_weight 260.38
_chemical_name_systematic
; 
 ? 
;
_space_group_IT_number 14
_symmetry_cell_setting monoclinic
_symmetry_space_group_name_Hall '-P 2yn'
_symmetry_space_group_name_H-M 'P 1 21/n 1'
_atom_sites_solution_hydrogens geom
_atom_sites_solution_primary direct
_atom_sites_solution_secondary difmap
_audit_creation_method SHELXL-97
_cell_angle_alpha 90.00
_cell_angle_beta 94.900(3)
_cell_angle_gamma 90.00
_cell_formula_units_Z 4
_cell_length_a 5.3276(9)
_cell_length_b 13.983(2)
_cell_length_c 19.681(3)
_cell_measurement_reflns_used 3217
_cell_measurement_temperature 273(2)
_cell_measurement_theta_max 26.44
_cell_measurement_theta_min 2.54
_cell_volume 1460.8(4)
_computing_cell_refinement 'Bruker SMART'
_computing_data_collection 'Bruker SMART'
_computing_data_reduction 'Bruker SAINT'
_computing_molecular_graphics 'Bruker SHELXTL'
_computing_publication_material 'Bruker SHELXTL'
_computing_structure_refinement 'SHELXL-97 (Sheldrick, 1997)'
_computing_structure_solution 'SHELXS-97 (Sheldrick, 1990)'
_diffrn_ambient_temperature 273(2)
_diffrn_measured_fraction_theta_full 0.998
_diffrn_measured_fraction_theta_max 0.998
_diffrn_measurement_device_type 'CCD area detector'
_diffrn_measurement_method 'phi and omega scans'
_diffrn_radiation_monochromator graphite
_diffrn_radiation_source 'fine-focus sealed tube'
_diffrn_radiation_type MoK\a
_diffrn_radiation_wavelength 0.71073
_diffrn_reflns_av_R_equivalents 0.0273
_diffrn_reflns_av_sigmaI/netI 0.0310
_diffrn_reflns_limit_h_max 5
_diffrn_reflns_limit_h_min -6
_diffrn_reflns_limit_k_max 17
_diffrn_reflns_limit_k_min -17
_diffrn_reflns_limit_l_max 24
_diffrn_reflns_limit_l_min -25
_diffrn_reflns_number 8723
_diffrn_reflns_theta_full 26.99
_diffrn_reflns_theta_max 26.99
_diffrn_reflns_theta_min 1.79
_exptl_absorpt_coefficient_mu 0.208
_exptl_absorpt_correction_T_max 0.9030
_exptl_absorpt_correction_T_min 0.8510
_exptl_absorpt_correction_type none
_exptl_crystal_colour colorless
_exptl_crystal_density_diffrn 1.184
_exptl_crystal_density_method 'not measured'
_exptl_crystal_description plate
_exptl_crystal_F_000 560
_exptl_crystal_size_max 0.80
_exptl_crystal_size_mid 0.60
_exptl_crystal_size_min 0.50
_refine_diff_density_max 0.298
_refine_diff_density_min -0.388
_refine_diff_density_rms 0.111
_refine_ls_extinction_method none
_refine_ls_goodness_of_fit_ref 1.044
_refine_ls_hydrogen_treatment constr
_refine_ls_matrix_type full
_refine_ls_number_parameters 166
_refine_ls_number_reflns 3180
_refine_ls_number_restraints 0
_refine_ls_restrained_S_all 1.044
_refine_ls_R_factor_all 0.0630
_refine_ls_R_factor_gt 0.0541
_refine_ls_shift/su_max 0.000
_refine_ls_shift/su_mean 0.000
_refine_ls_structure_factor_coef Fsqd
_refine_ls_weighting_details 'calc w=1/[\s^2^(Fo^2^)+(0.0943P)^2^+0.1610P] where P=(Fo^2^+2Fc^2^)/3'
_refine_ls_weighting_scheme calc
_refine_ls_wR_factor_gt 0.1462
_refine_ls_wR_factor_ref 0.1553
_reflns_number_gt 2595
_reflns_number_total 3180
_reflns_threshold_expression >2sigma(I)
_cod_data_source_file ol5026102_si_006.cif
_cod_data_source_block 3ba
_cod_depositor_comments
;
The following automatic conversions were performed:

'_symmetry_cell_setting' value 'Monoclinic' changed to 'monoclinic'
according to
/home/saulius/struct/COD-crude-data--automatic-downloads/rss-feeds/ACS/lib/dictionaries/cif_core.dic
dictionary named 'cif_core.dic' version 2.4.2 from 2011-04-26.

Automatic conversion script
Id: cif_fix_values 2827 2014-09-09 07:05:25Z andrius 

 Adding full bibliography for 1518126--1518130.cif.
;
_cod_original_sg_symbol_H-M P2(1)/n
_cod_database_code 1518129

loop_
_symmetry_equiv_pos_as_xyz
'x, y, z'
'-x+1/2, y+1/2, -z+1/2'
'-x, -y, -z'
'x-1/2, -y-1/2, z-1/2'

loop_
_atom_site_label
_atom_site_type_symbol
_atom_site_fract_x
_atom_site_fract_y
_atom_site_fract_z
_atom_site_U_iso_or_equiv
_atom_site_adp_type
_atom_site_occupancy
_atom_site_symmetry_multiplicity
_atom_site_calc_flag
_atom_site_refinement_flags
O1 O 0.5425(3) -0.03646(8) 0.24133(7) 0.0744(4) Uani 1 1 d .
C1 C 0.3413(3) 0.20553(11) 0.27347(8) 0.0509(4) Uani 1 1 d .
C2 C 0.3612(3) 0.10581(11) 0.27565(7) 0.0478(4) Uani 1 1 d .
C3 C 0.5336(3) 0.05146(11) 0.23532(8) 0.0530(4) Uani 1 1 d .
C4 C 0.6929(3) 0.09988(11) 0.18931(8) 0.0524(4) Uani 1 1 d .
C5 C 0.1693(4) 0.25164(13) 0.31248(9) 0.0638(5) Uani 1 1 d .
H5 H 0.1530 0.3178 0.3104 0.077 Uiso 1 1 calc R
C6 C 0.7018(3) 0.19696(12) 0.18276(8) 0.0547(4) Uani 1 1 d .
C7 C 0.2099(3) 0.05567(12) 0.31817(8) 0.0545(4) Uani 1 1 d .
H7 H 0.2223 -0.0106 0.3199 0.065 Uiso 1 1 calc R
C8 C 0.8730(4) 0.25090(15) 0.13864(10) 0.0665(5) Uani 1 1 d .
H8A H 0.9133 0.3123 0.1597 0.080 Uiso 1 1 calc R
H8B H 1.0293 0.2155 0.1376 0.080 Uiso 1 1 calc R
C9 C 0.0441(3) 0.10019(14) 0.35736(8) 0.0602(4) Uani 1 1 d .
C10 C 0.8532(3) 0.03358(13) 0.15063(9) 0.0623(4) Uani 1 1 d .
H10A H 0.9270 -0.0145 0.1818 0.075 Uiso 1 1 calc R
H10B H 0.9898 0.0700 0.1338 0.075 Uiso 1 1 calc R
C11 C 0.0263(4) 0.20011(14) 0.35327(9) 0.0678(5) Uani 1 1 d .
H11 H -0.0860 0.2319 0.3791 0.081 Uiso 1 1 calc R
C12 C -0.1154(4) 0.04363(19) 0.40293(10) 0.0839(6) Uani 1 1 d .
H12A H -0.1412 -0.0197 0.3849 0.126 Uiso 1 1 calc R
H12B H -0.2753 0.0747 0.4049 0.126 Uiso 1 1 calc R
H12C H -0.0312 0.0400 0.4480 0.126 Uiso 1 1 calc R
C13 C 0.7654(4) 0.26782(16) 0.06614(10) 0.0744(5) Uani 1 1 d .
H13A H 0.6064 0.3015 0.0665 0.089 Uiso 1 1 calc R
H13B H 0.7328 0.2068 0.0437 0.089 Uiso 1 1 calc R
C14 C 0.7073(4) -0.01630(14) 0.09076(9) 0.0709(5) Uani 1 1 d .
H14A H 0.5572 -0.0454 0.1063 0.085 Uiso 1 1 calc R
H14B H 0.6542 0.0309 0.0564 0.085 Uiso 1 1 calc R
C15 C 0.9443(4) 0.32592(18) 0.02616(11) 0.0851(6) Uani 1 1 d .
H15A H 0.9749 0.3868 0.0478 0.128 Uiso 1 1 calc R
H15B H 0.8703 0.3355 -0.0195 0.128 Uiso 1 1 calc R
H15C H 1.1007 0.2921 0.0249 0.128 Uiso 1 1 calc R
C16 C 0.8620(5) -0.09233(15) 0.05915(11) 0.0895(7) Uani 1 1 d .
H16A H 1.0180 -0.0651 0.0475 0.134 Uiso 1 1 calc R
H16B H 0.7701 -0.1167 0.0188 0.134 Uiso 1 1 calc R
H16C H 0.8962 -0.1435 0.0912 0.134 Uiso 1 1 calc R
S1 S 0.52309(8) 0.27692(3) 0.22509(2) 0.0605(2) Uani 1 1 d .

loop_
_atom_site_aniso_label
_atom_site_aniso_U_11
_atom_site_aniso_U_22
_atom_site_aniso_U_33
_atom_site_aniso_U_23
_atom_site_aniso_U_13
_atom_site_aniso_U_12
O1 0.0970(10) 0.0361(6) 0.0934(9) -0.0010(6) 0.0276(7) 0.0051(6)
C1 0.0551(9) 0.0407(8) 0.0549(9) -0.0022(6) -0.0074(7) 0.0031(6)
C2 0.0530(9) 0.0394(7) 0.0497(8) -0.0022(6) -0.0043(6) 0.0009(6)
C3 0.0590(9) 0.0399(8) 0.0594(9) -0.0038(6) 0.0012(7) 0.0008(6)
C4 0.0521(9) 0.0506(8) 0.0533(9) -0.0022(7) -0.0019(7) -0.0002(7)
C5 0.0758(12) 0.0471(9) 0.0667(10) -0.0073(8) -0.0044(9) 0.0149(8)
C6 0.0513(9) 0.0514(9) 0.0593(10) 0.0051(7) -0.0066(7) -0.0055(7)
C7 0.0631(10) 0.0459(8) 0.0534(9) 0.0001(7) -0.0005(7) 0.0001(7)
C8 0.0593(10) 0.0669(11) 0.0721(11) 0.0109(9) -0.0025(8) -0.0105(9)
C9 0.0617(10) 0.0690(11) 0.0491(9) 0.0000(7) -0.0002(7) 0.0046(8)
C10 0.0588(10) 0.0633(10) 0.0650(10) -0.0040(8) 0.0060(8) 0.0035(8)
C11 0.0707(11) 0.0726(12) 0.0600(10) -0.0081(9) 0.0049(9) 0.0172(9)
C12 0.0832(14) 0.1042(17) 0.0662(12) 0.0113(11) 0.0181(10) 0.0026(12)
C13 0.0701(12) 0.0840(14) 0.0675(12) 0.0110(10) -0.0030(9) -0.0057(10)
C14 0.0826(13) 0.0654(11) 0.0642(11) -0.0116(9) 0.0036(9) 0.0019(9)
C15 0.0891(15) 0.0899(15) 0.0777(13) 0.0178(11) 0.0158(11) 0.0008(12)
C16 0.1189(19) 0.0700(13) 0.0820(14) -0.0137(11) 0.0236(13) 0.0061(13)
S1 0.0646(3) 0.0374(3) 0.0781(4) 0.00432(17) -0.0024(2) -0.00233(16)

loop_
_atom_type_symbol
_atom_type_description
_atom_type_scat_dispersion_real
_atom_type_scat_dispersion_imag
_atom_type_scat_source
C C 0.0033 0.0016 'International Tables Vol C Tables 4.2.6.8 and 6.1.1.4'
H H 0.0000 0.0000 'International Tables Vol C Tables 4.2.6.8 and 6.1.1.4'
O O 0.0106 0.0060 'International Tables Vol C Tables 4.2.6.8 and 6.1.1.4'
S S 0.1246 0.1234 'International Tables Vol C Tables 4.2.6.8 and 6.1.1.4'

loop_
_geom_angle_atom_site_label_1
_geom_angle_atom_site_label_2
_geom_angle_atom_site_label_3
_geom_angle
C2 C1 C5 119.55(16)
C2 C1 S1 123.16(13)
C5 C1 S1 117.28(13)
C7 C2 C1 118.15(14)
C7 C2 C3 118.74(14)
C1 C2 C3 123.11(15)
O1 C3 C4 120.08(15)
O1 C3 C2 118.80(15)
C4 C3 C2 121.12(14)
C6 C4 C3 123.13(15)
C6 C4 C10 122.54(15)
C3 C4 C10 114.32(14)
C11 C5 C1 120.34(17)
C11 C5 H5 119.8
C1 C5 H5 119.8
C4 C6 C8 125.25(17)
C4 C6 S1 124.98(13)
C8 C6 S1 109.76(13)
C9 C7 C2 122.75(16)
C9 C7 H7 118.6
C2 C7 H7 118.6
C13 C8 C6 114.92(15)
C13 C8 H8A 108.5
C6 C8 H8A 108.5
C13 C8 H8B 108.5
C6 C8 H8B 108.5
H8A C8 H8B 107.5
C7 C9 C11 117.65(17)
C7 C9 C12 121.23(18)
C11 C9 C12 121.12(17)
C4 C10 C14 113.45(15)
C4 C10 H10A 108.9
C14 C10 H10A 108.9
C4 C10 H10B 108.9
C14 C10 H10B 108.9
H10A C10 H10B 107.7
C5 C11 C9 121.54(17)
C5 C11 H11 119.2
C9 C11 H11 119.2
C9 C12 H12A 109.5
C9 C12 H12B 109.5
H12A C12 H12B 109.5
C9 C12 H12C 109.5
H12A C12 H12C 109.5
H12B C12 H12C 109.5
C8 C13 C15 111.61(17)
C8 C13 H13A 109.3
C15 C13 H13A 109.3
C8 C13 H13B 109.3
C15 C13 H13B 109.3
H13A C13 H13B 108.0
C16 C14 C10 112.34(18)
C16 C14 H14A 109.1
C10 C14 H14A 109.1
C16 C14 H14B 109.1
C10 C14 H14B 109.1
H14A C14 H14B 107.9
C13 C15 H15A 109.5
C13 C15 H15B 109.5
H15A C15 H15B 109.5
C13 C15 H15C 109.5
H15A C15 H15C 109.5
H15B C15 H15C 109.5
C14 C16 H16A 109.5
C14 C16 H16B 109.5
H16A C16 H16B 109.5
C14 C16 H16C 109.5
H16A C16 H16C 109.5
H16B C16 H16C 109.5
C6 S1 C1 104.42(8)

loop_
_geom_bond_atom_site_label_1
_geom_bond_atom_site_label_2
_geom_bond_distance
O1 C3 1.2357(19)
C1 C2 1.399(2)
C1 C5 1.402(2)
C1 S1 1.7318(17)
C2 C7 1.399(2)
C2 C3 1.475(2)
C3 C4 1.460(2)
C4 C6 1.365(2)
C4 C10 1.509(2)
C5 C11 1.360(3)
C5 H5 0.9300
C6 C8 1.513(2)
C6 S1 1.7280(18)
C7 C9 1.371(2)
C7 H7 0.9300
C8 C13 1.510(3)
C8 H8A 0.9700
C8 H8B 0.9700
C9 C11 1.402(3)
C9 C12 1.511(3)
C10 C14 1.524(3)
C10 H10A 0.9700
C10 H10B 0.9700
C11 H11 0.9300
C12 H12A 0.9600
C12 H12B 0.9600
C12 H12C 0.9600
C13 C15 1.522(3)
C13 H13A 0.9700
C13 H13B 0.9700
C14 C16 1.511(3)
C14 H14A 0.9700
C14 H14B 0.9700
C15 H15A 0.9600
C15 H15B 0.9600
C15 H15C 0.9600
C16 H16A 0.9600
C16 H16B 0.9600
C16 H16C 0.9600
